data_7007876
loop_
_publ_author_name
'Huang, Ming-Yi'
'Yeh, Chen-Yu'
'Lee, Gene-Hsiang'
'Peng, Shie-Ming'

_publ_section_title
;
 Control of magnetic spin states by various mixed anionic ligands in
 trinickel complexes: synthesis, crystal structures and physical
 properties.
;
_journal_issue 48
_journal_name_full 'Dalton transactions (Cambridge, England : 2003)'
_journal_page_first 5683
_journal_page_last 5690
_journal_paper_doi 10.1039/b612123c
_journal_year 2006
_chemical_formula_sum 'C35.5 H39 Cl3 N12 Ni3 O9 S4'
_chemical_formula_weight 1188.51
_chemical_name_systematic
;
?
;
_space_group_IT_number 2
_symmetry_cell_setting triclinic
_symmetry_space_group_name_Hall '-P 1'
_symmetry_space_group_name_H-M 'P -1'
_atom_sites_solution_hydrogens geom
_atom_sites_solution_primary direct
_atom_sites_solution_secondary difmap
_audit_creation_method SHELXL-97
_cell_angle_alpha 70.131(1)
_cell_angle_beta 67.748(1)
_cell_angle_gamma 87.126(1)
_cell_formula_units_Z 4
_cell_length_a 15.8040(7)
_cell_length_b 17.4684(8)
_cell_length_c 19.0282(9)
_cell_measurement_reflns_used 6134
_cell_measurement_temperature 150(2)
_cell_measurement_theta_max 27.40
_cell_measurement_theta_min 2.19
_cell_volume 4553.8(4)
_computing_cell_refinement 'Bruker SAINT'
_computing_data_collection 'Bruker SMART'
_computing_data_reduction 'Bruker SAINT'
_computing_molecular_graphics 'Bruker SHELXTL'
_computing_publication_material 'Bruker SHELXTL'
_computing_structure_refinement 'SHELXL-97 (Sheldrick, 1997)'
_computing_structure_solution 'SHELXS-97 (Sheldrick, 1990)'
_diffrn_ambient_temperature 150(2)
_diffrn_measured_fraction_theta_full 0.997
_diffrn_measured_fraction_theta_max 0.997
_diffrn_measurement_device_type 'BRUKER SMART APEXCCD area detector'
_diffrn_measurement_method 'omega scans'
_diffrn_radiation_monochromator graphite
_diffrn_radiation_source 'fine-focus sealed tube'
_diffrn_radiation_type MoK\a
_diffrn_radiation_wavelength 0.71073
_diffrn_reflns_av_R_equivalents 0.0473
_diffrn_reflns_av_sigmaI/netI 0.0603
_diffrn_reflns_limit_h_max 20
_diffrn_reflns_limit_h_min -20
_diffrn_reflns_limit_k_max 22
_diffrn_reflns_limit_k_min -22
_diffrn_reflns_limit_l_max 24
_diffrn_reflns_limit_l_min -24
_diffrn_reflns_number 59043
_diffrn_reflns_theta_full 27.50
_diffrn_reflns_theta_max 27.50
_diffrn_reflns_theta_min 1.23
_exptl_absorpt_coefficient_mu 1.654
_exptl_absorpt_correction_T_max 0.7332
_exptl_absorpt_correction_T_min 0.3906
_exptl_absorpt_correction_type multi-scan
_exptl_crystal_colour dark-brown
_exptl_crystal_density_diffrn 1.734
_exptl_crystal_density_meas ?
_exptl_crystal_density_method 'not measured'
_exptl_crystal_description plate
_exptl_crystal_F_000 2428
_exptl_crystal_size_max 0.70
_exptl_crystal_size_mid 0.35
_exptl_crystal_size_min 0.20
_refine_diff_density_max 1.780
_refine_diff_density_min -1.609
_refine_diff_density_rms 0.130
_refine_ls_extinction_method none
_refine_ls_goodness_of_fit_ref 1.134
_refine_ls_hydrogen_treatment constr
_refine_ls_matrix_type full
_refine_ls_number_parameters 1199
_refine_ls_number_reflns 20856
_refine_ls_number_restraints 4
_refine_ls_restrained_S_all 1.135
_refine_ls_R_factor_all 0.0846
_refine_ls_R_factor_gt 0.0702
_refine_ls_shift/su_max 0.011
_refine_ls_shift/su_mean 0.000
_refine_ls_structure_factor_coef Fsqd
_refine_ls_weighting_details 'calc w=1/[\s^2^(Fo^2^)+(0.0559P)^2^+19.2394P] where P=(Fo^2^+2Fc^2^)/3'
_refine_ls_weighting_scheme calc
_refine_ls_wR_factor_gt 0.1559
_refine_ls_wR_factor_ref 0.1633
_reflns_number_gt 17724
_reflns_number_total 20856
_reflns_threshold_expression >2sigma(I)
_cod_data_source_file b612123c.txt
_cod_data_source_block ic11202(comp2)
_cod_depositor_comments
;
The following automatic conversions were performed:
'_symmetry_cell_setting' value 'Triclinic' changed to 'triclinic'
according to '/home/saulius/struct/CIF-dictionaries/cif_core.dic'
dictionary named 'cif_core.dic' version 2.4.1 from 2010-06-29.

Automatic conversion script
Id: cif_fix_enum 1527 2010-12-29 10:47:43Z saulius 

The following automatic conversions were performed:

'_exptl_crystal_density_meas' value 'not_measured' was changed to '?'
- the value is perceived as not measured.

Automatic conversion script
Id: cif_fix_values 3008 2015-01-20 13:52:24Z robertas 
;
_cod_original_sg_symbol_H-M P-1
_cod_original_formula_sum 'C35.50 H39 Cl3 N12 Ni3 O9 S4'
_cod_database_code 7007876

loop_
_symmetry_equiv_pos_as_xyz
'x, y, z'
'-x, -y, -z'

loop_
_atom_site_label
_atom_site_type_symbol
_atom_site_fract_x
_atom_site_fract_y
_atom_site_fract_z
_atom_site_U_iso_or_equiv
_atom_site_adp_type
_atom_site_occupancy
_atom_site_symmetry_multiplicity
_atom_site_calc_flag
_atom_site_refinement_flags
_atom_site_disorder_assembly
_atom_site_disorder_group
Ni1 Ni 0.00795(4) 0.33851(4) 0.17140(4) 0.01436(13) Uani 1 1 d . . .
Ni2 Ni 0.10693(4) 0.27094(4) 0.23376(4) 0.01235(13) Uani 1 1 d . . .
Ni3 Ni 0.20900(4) 0.20122(4) 0.29495(4) 0.01402(13) Uani 1 1 d . . .
S1 S -0.07084(10) 0.47990(8) 0.21456(9) 0.0253(3) Uani 1 1 d . . .
S2 S 0.08388(8) 0.12824(8) 0.48779(7) 0.0187(2) Uani 1 1 d . . .
S3 S -0.02492(9) 0.26485(8) 0.06200(8) 0.0204(3) Uani 1 1 d . . .
S4 S 0.40493(8) 0.23415(9) 0.14916(8) 0.0217(3) Uani 1 1 d . . .
O1 O -0.0821(3) 0.4766(2) 0.1444(2) 0.0280(9) Uani 1 1 d . . .
O2 O -0.1519(3) 0.4881(3) 0.2786(3) 0.0447(12) Uani 1 1 d . . .
O3 O 0.0910(3) 0.1583(3) 0.5477(2) 0.0315(9) Uani 1 1 d . . .
O4 O 0.1434(2) 0.0645(2) 0.4734(2) 0.0232(8) Uani 1 1 d . . .
O5 O -0.1010(3) 0.3090(3) 0.0917(3) 0.0361(11) Uani 1 1 d . . .
O6 O 0.0204(3) 0.2865(2) -0.0241(2) 0.0290(9) Uani 1 1 d . . .
O7 O 0.4228(2) 0.2522(2) 0.2110(2) 0.0257(8) Uani 1 1 d . . .
O8 O 0.4511(3) 0.1682(3) 0.1273(3) 0.0422(12) Uani 1 1 d . . .
O17 O 0.2949(2) 0.1320(2) 0.3425(2) 0.0203(7) Uani 1 1 d . . .
H17 H 0.2628 0.1041 0.3877 0.030 Uiso 1 1 d R . .
H17' H 0.3412 0.1569 0.3338 0.030 Uiso 1 1 d R . .
N1 N 0.1123(3) 0.4156(2) 0.0969(2) 0.0161(8) Uani 1 1 d . . .
N2 N 0.1820(3) 0.3695(2) 0.1897(2) 0.0162(8) Uani 1 1 d . . .
N3 N 0.2413(3) 0.3196(3) 0.2881(2) 0.0163(8) Uani 1 1 d . . .
N4 N -0.0210(3) 0.3982(2) 0.2435(2) 0.0175(8) Uani 1 1 d . . .
N5 N 0.0381(3) 0.3014(3) 0.3272(2) 0.0164(8) Uani 1 1 d . . .
N6 N 0.1007(3) 0.1974(3) 0.4020(2) 0.0168(8) Uani 1 1 d . . .
N7 N -0.0855(3) 0.2558(2) 0.2544(2) 0.0157(8) Uani 1 1 d . . .
N8 N 0.0278(3) 0.1744(2) 0.2778(2) 0.0150(8) Uani 1 1 d . . .
N9 N 0.1500(3) 0.0996(2) 0.2874(2) 0.0164(8) Uani 1 1 d . . .
N10 N 0.0444(3) 0.2729(2) 0.1047(2) 0.0159(8) Uani 1 1 d . . .
N11 N 0.1724(3) 0.2426(2) 0.1377(2) 0.0143(8) Uani 1 1 d . . .
N12 N 0.2957(3) 0.2237(2) 0.1771(2) 0.0152(8) Uani 1 1 d . . .
C1 C 0.1130(4) 0.4639(3) 0.0240(3) 0.0197(10) Uani 1 1 d . . .
H1A H 0.0651 0.4544 0.0085 0.024 Uiso 1 1 calc R . .
C2 C 0.1800(4) 0.5257(3) -0.0282(3) 0.0247(11) Uani 1 1 d . . .
H2A H 0.1777 0.5597 -0.0783 0.030 Uiso 1 1 calc R . .
C3 C 0.2516(4) 0.5381(3) -0.0066(3) 0.0270(12) Uani 1 1 d . . .
H3A H 0.2985 0.5813 -0.0414 0.032 Uiso 1 1 calc R . .
C4 C 0.2538(4) 0.4868(3) 0.0658(3) 0.0250(11) Uani 1 1 d . . .
H4A H 0.3036 0.4934 0.0801 0.030 Uiso 1 1 calc R . .
C5 C 0.1834(3) 0.4254(3) 0.1180(3) 0.0153(9) Uani 1 1 d . . .
C6 C 0.2225(3) 0.3856(3) 0.2366(3) 0.0183(10) Uani 1 1 d . . .
C7 C 0.2357(4) 0.4643(3) 0.2375(4) 0.0275(12) Uani 1 1 d . . .
H7A H 0.2225 0.5107 0.2005 0.033 Uiso 1 1 calc R . .
C8 C 0.2677(5) 0.4735(4) 0.2917(4) 0.0387(16) Uani 1 1 d . . .
H8A H 0.2769 0.5264 0.2928 0.046 Uiso 1 1 calc R . .
C9 C 0.2865(4) 0.4055(4) 0.3449(4) 0.0346(14) Uani 1 1 d . . .
H9A H 0.3090 0.4108 0.3829 0.041 Uiso 1 1 calc R . .
C10 C 0.2721(3) 0.3297(3) 0.3420(3) 0.0229(11) Uani 1 1 d . . .
H10A H 0.2842 0.2828 0.3792 0.027 Uiso 1 1 calc R . .
C11 C 0.0096(5) 0.5627(4) 0.1827(5) 0.0446(18) Uani 1 1 d . . .
H11A H -0.0154 0.6138 0.1610 0.067 Uiso 1 1 calc R . .
H11B H 0.0663 0.5569 0.1405 0.067 Uiso 1 1 calc R . .
H11C H 0.0227 0.5636 0.2288 0.067 Uiso 1 1 calc R . .
C12 C -0.0147(4) 0.3662(3) 0.3180(3) 0.0215(11) Uani 1 1 d . . .
C13 C -0.0597(5) 0.3933(4) 0.3829(4) 0.0413(17) Uani 1 1 d . . .
H13A H -0.0966 0.4379 0.3769 0.050 Uiso 1 1 calc R . .
C14 C -0.0503(5) 0.3550(5) 0.4552(4) 0.0459(19) Uani 1 1 d . . .
H14A H -0.0812 0.3730 0.4996 0.055 Uiso 1 1 calc R . .
C15 C 0.0034(4) 0.2909(4) 0.4640(3) 0.0326(14) Uani 1 1 d . . .
H15A H 0.0111 0.2656 0.5137 0.039 Uiso 1 1 calc R . .
C16 C 0.0466(3) 0.2632(3) 0.3995(3) 0.0175(10) Uani 1 1 d . . .
C17 C -0.0295(3) 0.0860(4) 0.5251(4) 0.0291(12) Uani 1 1 d . . .
H17A H -0.0419 0.0393 0.5753 0.044 Uiso 1 1 calc R . .
H17B H -0.0383 0.0677 0.4848 0.044 Uiso 1 1 calc R . .
H17C H -0.0718 0.1274 0.5361 0.044 Uiso 1 1 calc R . .
C18 C -0.1744(3) 0.2719(3) 0.2752(3) 0.0234(11) Uani 1 1 d . . .
H18A H -0.1884 0.3242 0.2477 0.028 Uiso 1 1 calc R . .
C19 C -0.2448(4) 0.2164(4) 0.3339(4) 0.0291(13) Uani 1 1 d . . .
H19A H -0.3065 0.2301 0.3475 0.035 Uiso 1 1 calc R . .
C20 C -0.2241(4) 0.1388(3) 0.3738(3) 0.0249(11) Uani 1 1 d . . .
H20A H -0.2719 0.0983 0.4139 0.030 Uiso 1 1 calc R . .
C21 C -0.1339(3) 0.1221(3) 0.3542(3) 0.0200(10) Uani 1 1 d . . .
H21A H -0.1190 0.0698 0.3809 0.024 Uiso 1 1 calc R . .
C22 C -0.0635(3) 0.1825(3) 0.2946(3) 0.0151(9) Uani 1 1 d . . .
C23 C 0.0675(3) 0.1019(3) 0.2804(3) 0.0158(9) Uani 1 1 d . . .
C24 C 0.0325(3) 0.0375(3) 0.2676(3) 0.0199(10) Uani 1 1 d . . .
H24A H -0.0262 0.0387 0.2646 0.024 Uiso 1 1 calc R . .
C25 C 0.0837(4) -0.0269(3) 0.2596(3) 0.0239(11) Uani 1 1 d . . .
H25A H 0.0609 -0.0707 0.2508 0.029 Uiso 1 1 calc R . .
C26 C 0.1692(4) -0.0278(3) 0.2645(3) 0.0213(10) Uani 1 1 d . . .
H26A H 0.2063 -0.0714 0.2585 0.026 Uiso 1 1 calc R . .
C27 C 0.1987(3) 0.0361(3) 0.2783(3) 0.0195(10) Uani 1 1 d . . .
H27A H 0.2572 0.0354 0.2816 0.023 Uiso 1 1 calc R . .
C28 C -0.0638(4) 0.1606(4) 0.1019(4) 0.0332(14) Uani 1 1 d . . .
H28A H -0.1072 0.1517 0.0793 0.050 Uiso 1 1 calc R . .
H28B H -0.0945 0.1435 0.1610 0.050 Uiso 1 1 calc R . .
H28C H -0.0114 0.1284 0.0878 0.050 Uiso 1 1 calc R . .
C29 C 0.1288(3) 0.2417(3) 0.0879(3) 0.0163(9) Uani 1 1 d . . .
C30 C 0.1703(4) 0.2109(3) 0.0252(3) 0.0239(11) Uani 1 1 d . . .
H30A H 0.1401 0.2097 -0.0092 0.029 Uiso 1 1 calc R . .
C31 C 0.2554(4) 0.1825(4) 0.0138(3) 0.0268(12) Uani 1 1 d . . .
H31A H 0.2835 0.1607 -0.0283 0.032 Uiso 1 1 calc R . .
C32 C 0.3005(4) 0.1850(3) 0.0626(3) 0.0212(10) Uani 1 1 d . . .
H32A H 0.3594 0.1655 0.0543 0.025 Uiso 1 1 calc R . .
C33 C 0.2583(3) 0.2168(3) 0.1241(3) 0.0167(9) Uani 1 1 d . . .
C34 C 0.4422(5) 0.3227(5) 0.0613(4) 0.0445(18) Uani 1 1 d . . .
H34A H 0.5081 0.3362 0.0439 0.067 Uiso 1 1 calc R . .
H34B H 0.4086 0.3684 0.0733 0.067 Uiso 1 1 calc R . .
H34C H 0.4305 0.3127 0.0180 0.067 Uiso 1 1 calc R . .
Ni4 Ni 0.49156(4) 0.76539(4) 0.26642(4) 0.01587(14) Uani 1 1 d . . .
Ni5 Ni 0.59750(4) 0.81399(4) 0.30472(4) 0.01352(13) Uani 1 1 d . . .
Ni6 Ni 0.70591(4) 0.86577(4) 0.34128(4) 0.01476(13) Uani 1 1 d . . .
S5 S 0.40275(11) 0.59717(8) 0.36940(9) 0.0297(3) Uani 1 1 d . . .
S6 S 0.58593(8) 0.86894(8) 0.52307(7) 0.0180(2) Uani 1 1 d . . .
S7 S 0.45636(9) 0.88612(8) 0.12874(8) 0.0212(3) Uani 1 1 d . . .
S8 S 0.89968(8) 0.89249(8) 0.19163(8) 0.0213(3) Uani 1 1 d . . .
O9 O 0.4045(3) 0.6150(3) 0.2899(3) 0.0433(12) Uani 1 1 d . . .
O10 O 0.3138(3) 0.5768(3) 0.4339(3) 0.0486(13) Uani 1 1 d . . .
O11 O 0.6475(2) 0.9428(2) 0.4838(2) 0.0224(8) Uani 1 1 d . . .
O12 O 0.5940(3) 0.8135(3) 0.5962(2) 0.0309(9) Uani 1 1 d . . .
O13 O 0.3810(3) 0.8240(3) 0.1768(3) 0.0331(10) Uani 1 1 d . . .
O14 O 0.4984(3) 0.8989(2) 0.0433(2) 0.0286(9) Uani 1 1 d . . .
O15 O 0.9205(2) 0.8508(3) 0.2619(2) 0.0282(9) Uani 1 1 d . . .
O16 O 0.9438(3) 0.9734(3) 0.1454(3) 0.0435(12) Uani 1 1 d . . .
O18 O 0.7969(2) 0.9203(2) 0.3661(2) 0.0208(7) Uani 1 1 d . . .
H18 H 0.7686 0.9335 0.4047 0.031 Uiso 1 1 d R . .
H18' H 0.8435 0.8984 0.3637 0.031 Uiso 1 1 d R . .
N13 N 0.4037(3) 0.8221(2) 0.3270(2) 0.0173(8) Uani 1 1 d . . .
N14 N 0.5231(3) 0.9003(2) 0.3193(2) 0.0148(8) Uani 1 1 d . . .
N15 N 0.6502(3) 0.9759(2) 0.3013(2) 0.0150(8) Uani 1 1 d . . .
N16 N 0.4593(3) 0.6746(3) 0.3648(3) 0.0194(9) Uani 1 1 d . . .
N17 N 0.5273(3) 0.7459(2) 0.4164(3) 0.0176(8) Uani 1 1 d . . .
N18 N 0.5982(3) 0.8286(3) 0.4565(2) 0.0172(8) Uani 1 1 d . . .
N19 N 0.5902(3) 0.7099(3) 0.2130(3) 0.0194(9) Uani 1 1 d . . .
N20 N 0.6677(3) 0.7264(2) 0.2903(3) 0.0179(8) Uani 1 1 d . . .
N21 N 0.7373(3) 0.7451(3) 0.3708(2) 0.0170(8) Uani 1 1 d . . .
N22 N 0.5293(3) 0.8611(3) 0.1729(2) 0.0168(8) Uani 1 1 d . . .
N23 N 0.6612(3) 0.8824(2) 0.1921(2) 0.0161(8) Uani 1 1 d . . .
N24 N 0.7897(3) 0.8875(3) 0.2214(3) 0.0190(9) Uani 1 1 d . . .
C35 C 0.3140(3) 0.7963(3) 0.3582(3) 0.0232(11) Uani 1 1 d . . .
H35A H 0.2964 0.7515 0.3475 0.028 Uiso 1 1 calc R . .
C36 C 0.2469(4) 0.8313(4) 0.4044(4) 0.0292(13) Uani 1 1 d . . .
H36A H 0.1843 0.8108 0.4262 0.035 Uiso 1 1 calc R . .
C37 C 0.2730(4) 0.8978(4) 0.4187(3) 0.0264(12) Uani 1 1 d . . .
H37A H 0.2278 0.9245 0.4493 0.032 Uiso 1 1 calc R . .
C38 C 0.3637(3) 0.9245(3) 0.3885(3) 0.0209(10) Uani 1 1 d . . .
H38A H 0.3816 0.9700 0.3980 0.025 Uiso 1 1 calc R . .
C39 C 0.4310(3) 0.8847(3) 0.3434(3) 0.0173(10) Uani 1 1 d . . .
C40 C 0.5668(3) 0.9766(3) 0.2970(3) 0.0162(9) Uani 1 1 d . . .
C41 C 0.5324(3) 1.0505(3) 0.2647(3) 0.0206(10) Uani 1 1 d . . .
H41A H 0.4729 1.0505 0.2636 0.025 Uiso 1 1 calc R . .
C42 C 0.5861(4) 1.1228(3) 0.2349(3) 0.0215(11) Uani 1 1 d . . .
H42A H 0.5638 1.1732 0.2133 0.026 Uiso 1 1 calc R . .
C43 C 0.6738(4) 1.1215(3) 0.2365(3) 0.0236(11) Uani 1 1 d . . .
H43A H 0.7128 1.1705 0.2150 0.028 Uiso 1 1 calc R . .
C44 C 0.7017(3) 1.0469(3) 0.2705(3) 0.0194(10) Uani 1 1 d . . .
H44A H 0.7611 1.0458 0.2722 0.023 Uiso 1 1 calc R . .
C45 C 0.4700(6) 0.5154(4) 0.3885(7) 0.068(3) Uani 1 1 d . . .
H45A H 0.4415 0.4662 0.3897 0.102 Uiso 1 1 calc R . .
H45B H 0.4743 0.5054 0.4409 0.102 Uiso 1 1 calc R . .
H45C H 0.5316 0.5289 0.3457 0.102 Uiso 1 1 calc R . .
C46 C 0.4652(3) 0.6835(3) 0.4325(3) 0.0187(10) Uani 1 1 d . . .
C47 C 0.4120(4) 0.6358(3) 0.5118(3) 0.0276(12) Uani 1 1 d . . .
H47A H 0.3670 0.5946 0.5227 0.033 Uiso 1 1 calc R . .
C48 C 0.4253(4) 0.6490(3) 0.5742(3) 0.0290(12) Uani 1 1 d . . .
H48A H 0.3901 0.6158 0.6284 0.035 Uiso 1 1 calc R . .
C49 C 0.4889(4) 0.7097(3) 0.5591(3) 0.0241(11) Uani 1 1 d . . .
H49A H 0.4994 0.7170 0.6025 0.029 Uiso 1 1 calc R . .
C50 C 0.5379(3) 0.7606(3) 0.4790(3) 0.0165(9) Uani 1 1 d . . .
C51 C 0.4731(4) 0.8984(4) 0.5513(3) 0.0267(12) Uani 1 1 d . . .
H51A H 0.4628 0.9263 0.5903 0.040 Uiso 1 1 calc R . .
H51B H 0.4294 0.8497 0.5762 0.040 Uiso 1 1 calc R . .
H51C H 0.4642 0.9354 0.5033 0.040 Uiso 1 1 calc R . .
C52 C 0.5833(4) 0.6818(3) 0.1572(3) 0.0266(12) Uani 1 1 d . . .
H52A H 0.5322 0.6940 0.1419 0.032 Uiso 1 1 calc R . .
C53 C 0.6471(4) 0.6365(4) 0.1221(4) 0.0298(13) Uani 1 1 d . . .
H53A H 0.6391 0.6156 0.0848 0.036 Uiso 1 1 calc R . .
C54 C 0.7241(4) 0.6212(4) 0.1416(4) 0.0315(13) Uani 1 1 d . . .
H54A H 0.7696 0.5903 0.1172 0.038 Uiso 1 1 calc R . .
C55 C 0.7337(4) 0.6511(3) 0.1961(3) 0.0243(11) Uani 1 1 d . . .
H55A H 0.7872 0.6426 0.2082 0.029 Uiso 1 1 calc R . .
C56 C 0.6642(3) 0.6946(3) 0.2346(3) 0.0189(10) Uani 1 1 d . . .
C57 C 0.7161(3) 0.6941(3) 0.3393(3) 0.0166(9) Uani 1 1 d . . .
C58 C 0.7368(4) 0.6121(3) 0.3617(3) 0.0207(10) Uani 1 1 d . . .
H58A H 0.7191 0.5754 0.3415 0.025 Uiso 1 1 calc R . .
C59 C 0.7829(4) 0.5855(3) 0.4132(3) 0.0248(11) Uani 1 1 d . . .
H59A H 0.7981 0.5305 0.4279 0.030 Uiso 1 1 calc R . .
C60 C 0.8072(4) 0.6391(4) 0.4435(3) 0.0275(12) Uani 1 1 d . . .
H60A H 0.8406 0.6224 0.4777 0.033 Uiso 1 1 calc R . .
C61 C 0.7812(4) 0.7170(3) 0.4221(3) 0.0219(11) Uani 1 1 d . . .
H61A H 0.7948 0.7534 0.4446 0.026 Uiso 1 1 calc R . .
C62 C 0.4179(4) 0.9795(4) 0.1398(3) 0.0296(13) Uani 1 1 d . . .
H62A H 0.3736 0.9975 0.1142 0.044 Uiso 1 1 calc R . .
H62B H 0.4703 1.0209 0.1140 0.044 Uiso 1 1 calc R . .
H62C H 0.3884 0.9720 0.1975 0.044 Uiso 1 1 calc R . .
C63 C 0.6130(3) 0.9055(3) 0.1428(3) 0.0177(10) Uani 1 1 d . . .
C64 C 0.6498(4) 0.9679(3) 0.0675(3) 0.0238(11) Uani 1 1 d . . .
H64A H 0.6153 0.9858 0.0344 0.029 Uiso 1 1 calc R . .
C65 C 0.7379(4) 1.0032(3) 0.0420(3) 0.0273(12) Uani 1 1 d . . .
H65A H 0.7634 1.0463 -0.0087 0.033 Uiso 1 1 calc R . .
C66 C 0.7892(4) 0.9766(3) 0.0894(3) 0.0261(12) Uani 1 1 d . . .
H66A H 0.8506 0.9992 0.0704 0.031 Uiso 1 1 calc R . .
C67 C 0.7491(3) 0.9158(3) 0.1658(3) 0.0179(10) Uani 1 1 d . . .
C68 C 0.9365(5) 0.8341(5) 0.1278(5) 0.052(2) Uani 1 1 d . . .
H68A H 1.0035 0.8346 0.1076 0.077 Uiso 1 1 calc R . .
H68B H 0.9175 0.8574 0.0820 0.077 Uiso 1 1 calc R . .
H68C H 0.9089 0.7777 0.1582 0.077 Uiso 1 1 calc R . .
C69 C 0.6679(8) 0.2349(5) -0.0488(7) 0.076(3) Uani 1 1 d . . .
H69A H 0.6093 0.2084 -0.0037 0.092 Uiso 1 1 calc R . .
H69B H 0.6893 0.2001 -0.0827 0.092 Uiso 1 1 calc R . .
Cl1 Cl 0.64986(17) 0.33252(14) -0.10791(15) 0.0691(6) Uani 1 1 d . . .
Cl2 Cl 0.7483(4) 0.2438(2) -0.0104(4) 0.178(2) Uani 1 1 d . . .
C70 C 0.4987(8) 0.5791(11) 0.7913(9) 0.153(8) Uani 1 1 d . . .
H70A H 0.5406 0.6287 0.7719 0.183 Uiso 1 1 calc R . .
H70B H 0.5258 0.5485 0.7539 0.183 Uiso 1 1 calc R . .
Cl3 Cl 0.3934(3) 0.6088(3) 0.78706(16) 0.167(2) Uani 1 1 d . . .
Cl4 Cl 0.49244(18) 0.5183(2) 0.8879(3) 0.1151(13) Uani 1 1 d . . .
C71 C -0.0461(7) 0.2913(5) 0.6961(7) 0.105(4) Uiso 1 1 d D . .
H71A H 0.0010 0.2687 0.6586 0.127 Uiso 0.80 1 calc PR A 1
H71B H -0.0290 0.2844 0.7428 0.127 Uiso 0.80 1 calc PR A 1
H71C H -0.0117 0.3330 0.7020 0.127 Uiso 0.20 1 calc PR A 2
H71D H -0.0028 0.2534 0.6761 0.127 Uiso 0.20 1 calc PR A 2
Cl5 Cl -0.0513(3) 0.3975(2) 0.6454(2) 0.0915(10) Uiso 0.80 1 d PD B 1
Cl6 Cl -0.1516(4) 0.2403(4) 0.7291(4) 0.165(2) Uiso 0.80 1 d PD B 1
Cl5' Cl -0.0997(16) 0.3365(15) 0.6310(13) 0.153(8) Uiso 0.20 1 d PD B 2
Cl6' Cl -0.1346(13) 0.2377(14) 0.7891(10) 0.147(8) Uiso 0.20 1 d PD B 2

loop_
_atom_site_aniso_label
_atom_site_aniso_U_11
_atom_site_aniso_U_22
_atom_site_aniso_U_33
_atom_site_aniso_U_23
_atom_site_aniso_U_13
_atom_site_aniso_U_12
Ni1 0.0170(3) 0.0146(3) 0.0164(3) -0.0076(2) -0.0102(2) 0.0054(2)
Ni2 0.0132(3) 0.0126(3) 0.0133(3) -0.0052(2) -0.0068(2) 0.0024(2)
Ni3 0.0126(3) 0.0161(3) 0.0134(3) -0.0037(2) -0.0065(2) 0.0025(2)
S1 0.0359(7) 0.0241(7) 0.0307(7) -0.0169(6) -0.0238(6) 0.0192(6)
S2 0.0158(6) 0.0245(6) 0.0138(6) -0.0016(5) -0.0079(5) 0.0006(5)
S3 0.0260(6) 0.0210(6) 0.0252(7) -0.0124(5) -0.0184(5) 0.0079(5)
S4 0.0141(6) 0.0317(7) 0.0180(6) -0.0071(5) -0.0063(5) 0.0032(5)
O1 0.036(2) 0.030(2) 0.035(2) -0.0180(18) -0.0264(19) 0.0170(18)
O2 0.053(3) 0.058(3) 0.043(3) -0.033(2) -0.030(2) 0.044(3)
O3 0.047(3) 0.037(2) 0.021(2) -0.0096(18) -0.0245(19) 0.0065(19)
O4 0.0161(17) 0.0220(19) 0.0227(19) 0.0018(15) -0.0067(15) 0.0031(14)
O5 0.039(2) 0.052(3) 0.045(3) -0.034(2) -0.033(2) 0.030(2)
O6 0.041(2) 0.030(2) 0.026(2) -0.0119(18) -0.0229(19) 0.0079(18)
O7 0.0145(17) 0.037(2) 0.026(2) -0.0107(18) -0.0089(15) 0.0038(16)
O8 0.034(2) 0.062(3) 0.056(3) -0.041(3) -0.029(2) 0.028(2)
O17 0.0150(16) 0.0264(19) 0.0184(18) -0.0021(15) -0.0103(14) 0.0015(14)
N1 0.021(2) 0.0135(19) 0.018(2) -0.0065(16) -0.0107(17) 0.0041(16)
N2 0.018(2) 0.015(2) 0.0134(19) -0.0021(16) -0.0065(16) -0.0017(16)
N3 0.0135(19) 0.020(2) 0.017(2) -0.0057(17) -0.0081(16) 0.0008(16)
N4 0.023(2) 0.017(2) 0.018(2) -0.0099(17) -0.0116(18) 0.0093(17)
N5 0.0150(19) 0.020(2) 0.017(2) -0.0082(17) -0.0079(16) 0.0056(16)
N6 0.0141(19) 0.019(2) 0.014(2) -0.0033(17) -0.0042(16) 0.0035(16)
N7 0.0142(19) 0.017(2) 0.018(2) -0.0071(17) -0.0078(16) 0.0026(16)
N8 0.0133(19) 0.0134(19) 0.018(2) -0.0024(16) -0.0075(16) -0.0009(15)
N9 0.017(2) 0.0141(19) 0.016(2) -0.0018(16) -0.0071(16) 0.0018(16)
N10 0.021(2) 0.019(2) 0.018(2) -0.0118(17) -0.0136(17) 0.0066(17)
N11 0.0171(19) 0.0121(19) 0.0119(19) -0.0040(15) -0.0038(16) 0.0014(15)
N12 0.0124(18) 0.020(2) 0.0114(19) -0.0024(16) -0.0054(15) 0.0030(16)
C1 0.026(3) 0.017(2) 0.019(2) -0.006(2) -0.012(2) 0.006(2)
C2 0.036(3) 0.020(3) 0.019(3) -0.005(2) -0.015(2) 0.008(2)
C3 0.035(3) 0.022(3) 0.018(3) 0.001(2) -0.010(2) -0.005(2)
C4 0.026(3) 0.023(3) 0.028(3) -0.005(2) -0.015(2) -0.001(2)
C5 0.022(2) 0.012(2) 0.014(2) -0.0049(18) -0.0093(19) 0.0058(18)
C6 0.016(2) 0.022(3) 0.017(2) -0.006(2) -0.0074(19) -0.0002(19)
C7 0.037(3) 0.020(3) 0.030(3) -0.005(2) -0.019(3) -0.005(2)
C8 0.066(5) 0.024(3) 0.039(4) -0.010(3) -0.033(3) -0.008(3)
C9 0.044(4) 0.036(3) 0.033(3) -0.010(3) -0.025(3) -0.007(3)
C10 0.021(3) 0.029(3) 0.022(3) -0.007(2) -0.012(2) 0.001(2)
C11 0.074(5) 0.017(3) 0.064(5) -0.017(3) -0.048(4) 0.011(3)
C12 0.023(3) 0.027(3) 0.020(3) -0.011(2) -0.012(2) 0.006(2)
C13 0.059(4) 0.048(4) 0.036(3) -0.030(3) -0.029(3) 0.037(3)
C14 0.063(5) 0.059(5) 0.032(3) -0.032(3) -0.025(3) 0.039(4)
C15 0.043(3) 0.044(4) 0.016(3) -0.013(3) -0.016(3) 0.021(3)
C16 0.016(2) 0.020(2) 0.016(2) -0.006(2) -0.0072(19) 0.0039(19)
C17 0.013(2) 0.031(3) 0.034(3) -0.008(3) -0.002(2) -0.002(2)
C18 0.016(2) 0.025(3) 0.032(3) -0.011(2) -0.012(2) 0.008(2)
C19 0.014(2) 0.036(3) 0.038(3) -0.014(3) -0.011(2) 0.008(2)
C20 0.015(2) 0.031(3) 0.029(3) -0.013(2) -0.006(2) -0.005(2)
C21 0.021(2) 0.021(3) 0.021(3) -0.005(2) -0.013(2) 0.002(2)
C22 0.015(2) 0.021(2) 0.014(2) -0.0086(19) -0.0084(18) 0.0024(18)
C23 0.016(2) 0.014(2) 0.015(2) -0.0036(19) -0.0056(19) 0.0009(18)
C24 0.020(2) 0.018(2) 0.024(3) -0.003(2) -0.014(2) 0.0023(19)
C25 0.029(3) 0.018(3) 0.026(3) -0.008(2) -0.012(2) 0.000(2)
C26 0.024(3) 0.013(2) 0.026(3) -0.006(2) -0.012(2) 0.007(2)
C27 0.014(2) 0.023(3) 0.018(2) -0.004(2) -0.0060(19) 0.0026(19)
C28 0.040(3) 0.025(3) 0.041(4) -0.009(3) -0.023(3) -0.009(3)
C29 0.017(2) 0.012(2) 0.020(2) -0.0053(19) -0.0069(19) 0.0017(18)
C30 0.025(3) 0.028(3) 0.025(3) -0.015(2) -0.012(2) 0.004(2)
C31 0.029(3) 0.036(3) 0.020(3) -0.019(2) -0.006(2) 0.005(2)
C32 0.020(2) 0.024(3) 0.017(2) -0.008(2) -0.005(2) 0.006(2)
C33 0.018(2) 0.011(2) 0.019(2) -0.0029(19) -0.0066(19) -0.0003(18)
C34 0.037(4) 0.053(4) 0.027(3) 0.008(3) -0.011(3) -0.022(3)
Ni4 0.0172(3) 0.0150(3) 0.0180(3) -0.0057(3) -0.0096(3) 0.0020(2)
Ni5 0.0138(3) 0.0139(3) 0.0153(3) -0.0066(2) -0.0070(2) 0.0038(2)
Ni6 0.0138(3) 0.0168(3) 0.0175(3) -0.0085(3) -0.0081(2) 0.0041(2)
S5 0.0384(8) 0.0190(6) 0.0367(8) -0.0027(6) -0.0246(7) -0.0075(6)
S6 0.0166(6) 0.0241(6) 0.0188(6) -0.0117(5) -0.0093(5) 0.0054(5)
S7 0.0236(6) 0.0238(6) 0.0198(6) -0.0062(5) -0.0134(5) 0.0018(5)
S8 0.0144(6) 0.0271(7) 0.0262(7) -0.0150(6) -0.0069(5) 0.0019(5)
O9 0.054(3) 0.046(3) 0.035(2) -0.008(2) -0.025(2) -0.021(2)
O10 0.047(3) 0.048(3) 0.040(3) 0.005(2) -0.019(2) -0.029(2)
O11 0.0200(18) 0.029(2) 0.0257(19) -0.0182(17) -0.0093(15) 0.0038(15)
O12 0.042(2) 0.034(2) 0.026(2) -0.0104(18) -0.0246(19) 0.0058(19)
O13 0.033(2) 0.038(2) 0.032(2) -0.0045(19) -0.0225(19) -0.0084(18)
O14 0.039(2) 0.031(2) 0.023(2) -0.0097(17) -0.0195(18) 0.0021(18)
O15 0.0163(18) 0.038(2) 0.033(2) -0.0152(19) -0.0103(16) 0.0061(16)
O16 0.030(2) 0.036(3) 0.057(3) -0.001(2) -0.021(2) -0.0112(19)
O18 0.0167(17) 0.0259(19) 0.028(2) -0.0148(16) -0.0132(15) 0.0068(15)
N13 0.017(2) 0.016(2) 0.018(2) -0.0023(17) -0.0095(17) 0.0011(16)
N14 0.0117(18) 0.016(2) 0.019(2) -0.0088(17) -0.0065(16) 0.0046(15)
N15 0.0151(19) 0.017(2) 0.016(2) -0.0091(17) -0.0073(16) 0.0042(16)
N16 0.022(2) 0.015(2) 0.023(2) -0.0047(17) -0.0110(18) 0.0002(17)
N17 0.017(2) 0.015(2) 0.020(2) -0.0034(17) -0.0093(17) 0.0041(16)
N18 0.018(2) 0.018(2) 0.018(2) -0.0095(17) -0.0072(17) 0.0032(16)
N19 0.023(2) 0.015(2) 0.023(2) -0.0068(18) -0.0111(18) 0.0013(17)
N20 0.021(2) 0.016(2) 0.022(2) -0.0097(17) -0.0119(18) 0.0063(17)
N21 0.0146(19) 0.019(2) 0.018(2) -0.0070(17) -0.0071(17) 0.0054(16)
N22 0.017(2) 0.019(2) 0.0138(19) -0.0045(17) -0.0063(16) 0.0016(16)
N23 0.017(2) 0.018(2) 0.0138(19) -0.0090(17) -0.0046(16) 0.0055(16)
N24 0.018(2) 0.021(2) 0.018(2) -0.0079(18) -0.0076(17) 0.0022(17)
C35 0.019(2) 0.020(3) 0.030(3) -0.005(2) -0.011(2) -0.001(2)
C36 0.014(2) 0.036(3) 0.032(3) -0.006(3) -0.007(2) 0.003(2)
C37 0.019(3) 0.036(3) 0.025(3) -0.012(2) -0.009(2) 0.011(2)
C38 0.020(2) 0.027(3) 0.016(2) -0.009(2) -0.008(2) 0.007(2)
C39 0.021(2) 0.018(2) 0.014(2) -0.0034(19) -0.010(2) 0.0042(19)
C40 0.019(2) 0.017(2) 0.016(2) -0.0096(19) -0.0079(19) 0.0035(19)
C41 0.017(2) 0.022(3) 0.029(3) -0.013(2) -0.013(2) 0.007(2)
C42 0.028(3) 0.015(2) 0.024(3) -0.007(2) -0.014(2) 0.006(2)
C43 0.025(3) 0.017(2) 0.031(3) -0.009(2) -0.012(2) -0.002(2)
C44 0.020(2) 0.024(3) 0.020(2) -0.010(2) -0.012(2) 0.003(2)
C45 0.089(6) 0.027(4) 0.133(9) -0.039(5) -0.082(7) 0.021(4)
C46 0.017(2) 0.019(2) 0.023(3) -0.007(2) -0.012(2) 0.0050(19)
C47 0.033(3) 0.020(3) 0.023(3) -0.002(2) -0.009(2) -0.003(2)
C48 0.035(3) 0.022(3) 0.020(3) 0.000(2) -0.007(2) -0.001(2)
C49 0.033(3) 0.021(3) 0.015(2) -0.005(2) -0.007(2) 0.004(2)
C50 0.016(2) 0.018(2) 0.019(2) -0.008(2) -0.0102(19) 0.0083(19)
C51 0.019(3) 0.029(3) 0.029(3) -0.015(2) -0.002(2) 0.005(2)
C52 0.035(3) 0.023(3) 0.030(3) -0.012(2) -0.019(3) 0.002(2)
C53 0.045(3) 0.028(3) 0.032(3) -0.020(3) -0.023(3) 0.009(3)
C54 0.038(3) 0.031(3) 0.033(3) -0.020(3) -0.016(3) 0.017(3)
C55 0.029(3) 0.026(3) 0.027(3) -0.017(2) -0.015(2) 0.012(2)
C56 0.024(3) 0.012(2) 0.021(2) -0.005(2) -0.010(2) 0.0033(19)
C57 0.016(2) 0.018(2) 0.017(2) -0.0082(19) -0.0049(19) 0.0037(18)
C58 0.026(3) 0.018(2) 0.021(3) -0.010(2) -0.010(2) 0.004(2)
C59 0.029(3) 0.017(2) 0.024(3) -0.004(2) -0.008(2) 0.008(2)
C60 0.026(3) 0.033(3) 0.028(3) -0.007(2) -0.018(2) 0.011(2)
C61 0.022(3) 0.022(3) 0.026(3) -0.008(2) -0.015(2) 0.006(2)
C62 0.032(3) 0.035(3) 0.025(3) -0.012(3) -0.015(2) 0.014(3)
C63 0.020(2) 0.019(2) 0.017(2) -0.010(2) -0.007(2) 0.0057(19)
C64 0.028(3) 0.025(3) 0.020(3) -0.008(2) -0.011(2) 0.003(2)
C65 0.031(3) 0.025(3) 0.020(3) -0.002(2) -0.009(2) -0.002(2)
C66 0.022(3) 0.027(3) 0.025(3) -0.006(2) -0.007(2) -0.004(2)
C67 0.019(2) 0.019(2) 0.020(2) -0.013(2) -0.007(2) 0.0049(19)
C68 0.033(3) 0.084(6) 0.066(5) -0.061(5) -0.022(4) 0.027(4)
C69 0.105(8) 0.047(5) 0.091(7) -0.017(5) -0.057(7) 0.003(5)
Cl1 0.0767(15) 0.0534(12) 0.0648(14) -0.0117(11) -0.0212(12) 0.0001(11)
Cl2 0.284(6) 0.096(3) 0.271(6) -0.052(3) -0.240(6) 0.021(3)
C70 0.073(8) 0.240(18) 0.139(12) -0.143(13) 0.047(8) -0.097(10)
Cl3 0.131(3) 0.299(6) 0.0298(12) -0.015(2) -0.0068(15) -0.110(4)
Cl4 0.0535(14) 0.136(3) 0.171(4) -0.100(3) -0.0141(18) -0.0238(16)

loop_
_atom_type_symbol
_atom_type_description
_atom_type_scat_dispersion_real
_atom_type_scat_dispersion_imag
_atom_type_scat_source
C C 0.0033 0.0016 'International Tables Vol C Tables 4.2.6.8 and 6.1.1.4'
H H 0.0000 0.0000 'International Tables Vol C Tables 4.2.6.8 and 6.1.1.4'
N N 0.0061 0.0033 'International Tables Vol C Tables 4.2.6.8 and 6.1.1.4'
O O 0.0106 0.0060 'International Tables Vol C Tables 4.2.6.8 and 6.1.1.4'
S S 0.1246 0.1234 'International Tables Vol C Tables 4.2.6.8 and 6.1.1.4'
Ni Ni 0.3393 1.1124 'International Tables Vol C Tables 4.2.6.8 and 6.1.1.4'
Cl Cl 0.1484 0.1585 'International Tables Vol C Tables 4.2.6.8 and 6.1.1.4'

loop_
_geom_angle_atom_site_label_1
_geom_angle_atom_site_label_2
_geom_angle_atom_site_label_3
_geom_angle
_geom_angle_site_symmetry_1
_geom_angle_site_symmetry_3
_geom_angle_publ_flag
N10 Ni1 N4 174.32(17) . . ?
N10 Ni1 N7 91.49(18) . . ?
N4 Ni1 N7 87.85(18) . . ?
N10 Ni1 N1 89.70(17) . . ?
N4 Ni1 N1 90.17(18) . . ?
N7 Ni1 N1 171.91(17) . . ?
N10 Ni1 Ni2 87.76(12) . . ?
N4 Ni1 Ni2 86.57(12) . . ?
N7 Ni1 Ni2 86.22(12) . . ?
N1 Ni1 Ni2 85.84(12) . . ?
N2 Ni2 N8 177.81(17) . . ?
N2 Ni2 N5 88.33(18) . . ?
N8 Ni2 N5 90.68(18) . . ?
N2 Ni2 N11 91.74(17) . . ?
N8 Ni2 N11 89.16(17) . . ?
N5 Ni2 N11 177.47(17) . . ?
N2 Ni2 Ni1 89.47(12) . . ?
N8 Ni2 Ni1 88.56(12) . . ?
N5 Ni2 Ni1 89.39(12) . . ?
N11 Ni2 Ni1 88.08(12) . . ?
N2 Ni2 Ni3 90.70(12) . . ?
N8 Ni2 Ni3 91.29(12) . . ?
N5 Ni2 Ni3 91.78(12) . . ?
N11 Ni2 Ni3 90.75(12) . . ?
Ni1 Ni2 Ni3 178.83(4) . . ?
O17 Ni3 N12 94.71(15) . . ?
O17 Ni3 N6 99.44(15) . . ?
N12 Ni3 N6 165.83(15) . . ?
O17 Ni3 N3 103.71(15) . . ?
N12 Ni3 N3 91.82(16) . . ?
N6 Ni3 N3 84.02(16) . . ?
O17 Ni3 N9 92.55(15) . . ?
N12 Ni3 N9 86.63(16) . . ?
N6 Ni3 N9 93.57(16) . . ?
N3 Ni3 N9 163.73(15) . . ?
O17 Ni3 Ni2 173.79(11) . . ?
N12 Ni3 Ni2 82.81(11) . . ?
N6 Ni3 Ni2 83.20(11) . . ?
N3 Ni3 Ni2 82.10(11) . . ?
N9 Ni3 Ni2 81.64(11) . . ?
O1 S1 O2 116.8(3) . . ?
O1 S1 N4 104.5(2) . . ?
O2 S1 N4 113.0(2) . . ?
O1 S1 C11 107.7(3) . . ?
O2 S1 C11 108.4(3) . . ?
N4 S1 C11 105.9(3) . . ?
O3 S2 O4 114.1(2) . . ?
O3 S2 N6 114.5(2) . . ?
O4 S2 N6 107.8(2) . . ?
O3 S2 C17 106.8(3) . . ?
O4 S2 C17 107.3(3) . . ?
N6 S2 C17 105.8(3) . . ?
O5 S3 O6 117.5(2) . . ?
O5 S3 N10 105.2(2) . . ?
O6 S3 N10 112.7(2) . . ?
O5 S3 C28 108.0(3) . . ?
O6 S3 C28 107.3(3) . . ?
N10 S3 C28 105.4(3) . . ?
O8 S4 O7 115.2(2) . . ?
O8 S4 N12 114.3(3) . . ?
O7 S4 N12 107.0(2) . . ?
O8 S4 C34 107.3(3) . . ?
O7 S4 C34 107.3(3) . . ?
N12 S4 C34 105.0(3) . . ?
Ni3 O17 H17 105.7 . . ?
Ni3 O17 H17' 114.2 . . ?
H17 O17 H17' 120.8 . . ?
C1 N1 C5 119.4(4) . . ?
C1 N1 Ni1 119.5(3) . . ?
C5 N1 Ni1 121.0(3) . . ?
C5 N2 C6 123.8(4) . . ?
C5 N2 Ni2 118.0(3) . . ?
C6 N2 Ni2 117.6(3) . . ?
C6 N3 C10 118.9(4) . . ?
C6 N3 Ni3 120.7(3) . . ?
C10 N3 Ni3 120.0(3) . . ?
C12 N4 S1 124.9(3) . . ?
C12 N4 Ni1 121.8(3) . . ?
S1 N4 Ni1 112.3(2) . . ?
C16 N5 C12 120.3(4) . . ?
C16 N5 Ni2 120.8(3) . . ?
C12 N5 Ni2 118.7(3) . . ?
C16 N6 S2 118.6(3) . . ?
C16 N6 Ni3 117.9(3) . . ?
S2 N6 Ni3 123.2(2) . . ?
C18 N7 C22 119.6(4) . . ?
C18 N7 Ni1 119.5(3) . . ?
C22 N7 Ni1 120.8(3) . . ?
C22 N8 C23 124.3(4) . . ?
C22 N8 Ni2 117.5(3) . . ?
C23 N8 Ni2 117.6(3) . . ?
C27 N9 C23 118.0(4) . . ?
C27 N9 Ni3 120.5(3) . . ?
C23 N9 Ni3 120.9(3) . . ?
C29 N10 S3 122.8(3) . . ?
C29 N10 Ni1 121.0(3) . . ?
S3 N10 Ni1 115.8(2) . . ?
C33 N11 C29 120.2(4) . . ?
C33 N11 Ni2 119.9(3) . . ?
C29 N11 Ni2 119.6(3) . . ?
C33 N12 S4 119.7(3) . . ?
C33 N12 Ni3 117.7(3) . . ?
S4 N12 Ni3 121.8(2) . . ?
N1 C1 C2 122.5(5) . . ?
N1 C1 H1A 118.8 . . ?
C2 C1 H1A 118.8 . . ?
C1 C2 C3 118.8(5) . . ?
C1 C2 H2A 120.6 . . ?
C3 C2 H2A 120.6 . . ?
C4 C3 C2 119.1(5) . . ?
C4 C3 H3A 120.4 . . ?
C2 C3 H3A 120.4 . . ?
C3 C4 C5 120.4(5) . . ?
C3 C4 H4A 119.8 . . ?
C5 C4 H4A 119.8 . . ?
N1 C5 N2 116.1(4) . . ?
N1 C5 C4 119.6(4) . . ?
N2 C5 C4 124.2(4) . . ?
N3 C6 N2 115.4(4) . . ?
N3 C6 C7 120.8(5) . . ?
N2 C6 C7 123.5(5) . . ?
C8 C7 C6 119.6(5) . . ?
C8 C7 H7A 120.2 . . ?
C6 C7 H7A 120.2 . . ?
C7 C8 C9 119.4(5) . . ?
C7 C8 H8A 120.3 . . ?
C9 C8 H8A 120.3 . . ?
C10 C9 C8 119.0(5) . . ?
C10 C9 H9A 120.5 . . ?
C8 C9 H9A 120.5 . . ?
N3 C10 C9 122.4(5) . . ?
N3 C10 H10A 118.8 . . ?
C9 C10 H10A 118.8 . . ?
S1 C11 H11A 109.5 . . ?
S1 C11 H11B 109.5 . . ?
H11A C11 H11B 109.5 . . ?
S1 C11 H11C 109.5 . . ?
H11A C11 H11C 109.5 . . ?
H11B C11 H11C 109.5 . . ?
N5 C12 N4 115.4(4) . . ?
N5 C12 C13 119.9(5) . . ?
N4 C12 C13 124.6(5) . . ?
C14 C13 C12 119.5(5) . . ?
C14 C13 H13A 120.3 . . ?
C12 C13 H13A 120.3 . . ?
C13 C14 C15 120.6(6) . . ?
C13 C14 H14A 119.7 . . ?
C15 C14 H14A 119.7 . . ?
C14 C15 C16 119.6(5) . . ?
C14 C15 H15A 120.2 . . ?
C16 C15 H15A 120.2 . . ?
N5 C16 C15 120.1(4) . . ?
N5 C16 N6 115.1(4) . . ?
C15 C16 N6 124.7(5) . . ?
S2 C17 H17A 109.5 . . ?
S2 C17 H17B 109.5 . . ?
H17A C17 H17B 109.5 . . ?
S2 C17 H17C 109.5 . . ?
H17A C17 H17C 109.5 . . ?
H17B C17 H17C 109.5 . . ?
N7 C18 C19 123.0(5) . . ?
N7 C18 H18A 118.5 . . ?
C19 C18 H18A 118.5 . . ?
C18 C19 C20 118.5(5) . . ?
C18 C19 H19A 120.7 . . ?
C20 C19 H19A 120.7 . . ?
C21 C20 C19 119.1(5) . . ?
C21 C20 H20A 120.4 . . ?
C19 C20 H20A 120.4 . . ?
C20 C21 C22 120.1(5) . . ?
C20 C21 H21A 120.0 . . ?
C22 C21 H21A 120.0 . . ?
N7 C22 N8 116.4(4) . . ?
N7 C22 C21 119.6(4) . . ?
N8 C22 C21 123.9(4) . . ?
N9 C23 N8 114.9(4) . . ?
N9 C23 C24 120.7(4) . . ?
N8 C23 C24 124.0(4) . . ?
C25 C24 C23 119.6(5) . . ?
C25 C24 H24A 120.2 . . ?
C23 C24 H24A 120.2 . . ?
C24 C25 C26 119.4(5) . . ?
C24 C25 H25A 120.3 . . ?
C26 C25 H25A 120.3 . . ?
C27 C26 C25 118.2(5) . . ?
C27 C26 H26A 120.9 . . ?
C25 C26 H26A 120.9 . . ?
N9 C27 C26 124.0(5) . . ?
N9 C27 H27A 118.0 . . ?
C26 C27 H27A 118.0 . . ?
S3 C28 H28A 109.5 . . ?
S3 C28 H28B 109.5 . . ?
H28A C28 H28B 109.5 . . ?
S3 C28 H28C 109.5 . . ?
H28A C28 H28C 109.5 . . ?
H28B C28 H28C 109.5 . . ?
N11 C29 N10 115.3(4) . . ?
N11 C29 C30 120.1(4) . . ?
N10 C29 C30 124.6(5) . . ?
C31 C30 C29 119.2(5) . . ?
C31 C30 H30A 120.4 . . ?
C29 C30 H30A 120.4 . . ?
C30 C31 C32 120.9(5) . . ?
C30 C31 H31A 119.5 . . ?
C32 C31 H31A 119.5 . . ?
C31 C32 C33 118.9(5) . . ?
C31 C32 H32A 120.5 . . ?
C33 C32 H32A 120.5 . . ?
N11 C33 N12 114.2(4) . . ?
N11 C33 C32 120.6(4) . . ?
N12 C33 C32 125.2(4) . . ?
S4 C34 H34A 109.5 . . ?
S4 C34 H34B 109.5 . . ?
H34A C34 H34B 109.5 . . ?
S4 C34 H34C 109.5 . . ?
H34A C34 H34C 109.5 . . ?
H34B C34 H34C 109.5 . . ?
N22 Ni4 N16 174.33(18) . . ?
N22 Ni4 N13 90.97(17) . . ?
N16 Ni4 N13 87.12(18) . . ?
N22 Ni4 N19 90.78(18) . . ?
N16 Ni4 N19 90.41(18) . . ?
N13 Ni4 N19 172.23(18) . . ?
N22 Ni4 Ni5 87.13(13) . . ?
N16 Ni4 Ni5 87.41(13) . . ?
N13 Ni4 Ni5 86.10(12) . . ?
N19 Ni4 Ni5 86.43(13) . . ?
N20 Ni5 N14 177.97(18) . . ?
N20 Ni5 N23 92.15(17) . . ?
N14 Ni5 N23 88.41(17) . . ?
N20 Ni5 N17 89.35(18) . . ?
N14 Ni5 N17 90.00(17) . . ?
N23 Ni5 N17 176.74(17) . . ?
N20 Ni5 Ni4 89.39(13) . . ?
N14 Ni5 Ni4 88.67(12) . . ?
N23 Ni5 Ni4 88.47(12) . . ?
N17 Ni5 Ni4 88.64(12) . . ?
N20 Ni5 Ni6 91.09(13) . . ?
N14 Ni5 Ni6 90.86(12) . . ?
N23 Ni5 Ni6 90.47(12) . . ?
N17 Ni5 Ni6 92.40(12) . . ?
Ni4 Ni5 Ni6 178.86(4) . . ?
O18 Ni6 N24 95.44(16) . . ?
O18 Ni6 N21 102.57(15) . . ?
N24 Ni6 N21 89.94(16) . . ?
O18 Ni6 N15 92.74(15) . . ?
N24 Ni6 N15 87.36(16) . . ?
N21 Ni6 N15 164.64(16) . . ?
O18 Ni6 N18 98.90(15) . . ?
N24 Ni6 N18 165.64(16) . . ?
N21 Ni6 N18 86.43(16) . . ?
N15 Ni6 N18 92.48(16) . . ?
O18 Ni6 Ni5 174.76(11) . . ?
N24 Ni6 Ni5 82.78(12) . . ?
N21 Ni6 Ni5 82.39(12) . . ?
N15 Ni6 Ni5 82.27(11) . . ?
N18 Ni6 Ni5 82.97(11) . . ?
O9 S5 O10 116.1(3) . . ?
O9 S5 N16 105.6(2) . . ?
O10 S5 N16 113.3(3) . . ?
O9 S5 C45 108.2(4) . . ?
O10 S5 C45 108.4(4) . . ?
N16 S5 C45 104.4(3) . . ?
O11 S6 O12 114.6(2) . . ?
O11 S6 N18 107.5(2) . . ?
O12 S6 N18 114.2(2) . . ?
O11 S6 C51 107.3(2) . . ?
O12 S6 C51 106.7(3) . . ?
N18 S6 C51 106.0(2) . . ?
O13 S7 O14 116.9(2) . . ?
O13 S7 N22 104.7(2) . . ?
O14 S7 N22 112.2(2) . . ?
O13 S7 C62 108.3(3) . . ?
O14 S7 C62 108.1(3) . . ?
N22 S7 C62 106.1(2) . . ?
O16 S8 O15 115.1(3) . . ?
O16 S8 N24 113.9(3) . . ?
O15 S8 N24 107.0(2) . . ?
O16 S8 C68 107.5(4) . . ?
O15 S8 C68 107.1(3) . . ?
N24 S8 C68 105.6(3) . . ?
Ni6 O18 H18 108.2 . . ?
Ni6 O18 H18' 115.6 . . ?
H18 O18 H18' 119.6 . . ?
C35 N13 C39 119.5(4) . . ?
C35 N13 Ni4 119.3(4) . . ?
C39 N13 Ni4 121.1(3) . . ?
C39 N14 C40 124.6(4) . . ?
C39 N14 Ni5 117.3(3) . . ?
C40 N14 Ni5 117.7(3) . . ?
C44 N15 C40 118.4(4) . . ?
C44 N15 Ni6 119.9(3) . . ?
C40 N15 Ni6 121.2(3) . . ?
C46 N16 S5 122.8(4) . . ?
C46 N16 Ni4 120.2(3) . . ?
S5 N16 Ni4 115.3(2) . . ?
C50 N17 C46 119.8(4) . . ?
C50 N17 Ni5 120.5(3) . . ?
C46 N17 Ni5 119.7(3) . . ?
C50 N18 S6 117.4(3) . . ?
C50 N18 Ni6 118.7(3) . . ?
S6 N18 Ni6 123.7(2) . . ?
C52 N19 C56 119.9(4) . . ?
C52 N19 Ni4 119.6(4) . . ?
C56 N19 Ni4 120.4(3) . . ?
C56 N20 C57 123.1(4) . . ?
C56 N20 Ni5 118.1(3) . . ?
C57 N20 Ni5 118.7(3) . . ?
C57 N21 C61 118.9(4) . . ?
C57 N21 Ni6 121.7(3) . . ?
C61 N21 Ni6 119.4(3) . . ?
C63 N22 S7 122.1(3) . . ?
C63 N22 Ni4 123.0(3) . . ?
S7 N22 Ni4 114.9(2) . . ?
C63 N23 C67 120.5(4) . . ?
C63 N23 Ni5 118.9(3) . . ?
C67 N23 Ni5 120.0(3) . . ?
C67 N24 S8 120.3(4) . . ?
C67 N24 Ni6 116.5(3) . . ?
S8 N24 Ni6 121.6(2) . . ?
N13 C35 C36 123.3(5) . . ?
N13 C35 H35A 118.4 . . ?
C36 C35 H35A 118.4 . . ?
C35 C36 C37 118.0(5) . . ?
C35 C36 H36A 121.0 . . ?
C37 C36 H36A 121.0 . . ?
C38 C37 C36 119.8(5) . . ?
C38 C37 H37A 120.1 . . ?
C36 C37 H37A 120.1 . . ?
C37 C38 C39 120.2(5) . . ?
C37 C38 H38A 119.9 . . ?
C39 C38 H38A 119.9 . . ?
N14 C39 N13 116.4(4) . . ?
N14 C39 C38 124.4(5) . . ?
N13 C39 C38 119.0(5) . . ?
N15 C40 N14 115.2(4) . . ?
N15 C40 C41 121.1(4) . . ?
N14 C40 C41 123.5(4) . . ?
C42 C41 C40 119.2(5) . . ?
C42 C41 H41A 120.4 . . ?
C40 C41 H41A 120.4 . . ?
C41 C42 C43 119.5(5) . . ?
C41 C42 H42A 120.2 . . ?
C43 C42 H42A 120.2 . . ?
C44 C43 C42 117.7(5) . . ?
C44 C43 H43A 121.1 . . ?
C42 C43 H43A 121.1 . . ?
N15 C44 C43 124.0(5) . . ?
N15 C44 H44A 118.0 . . ?
C43 C44 H44A 118.0 . . ?
S5 C45 H45A 109.5 . . ?
S5 C45 H45B 109.5 . . ?
H45A C45 H45B 109.5 . . ?
S5 C45 H45C 109.5 . . ?
H45A C45 H45C 109.5 . . ?
H45B C45 H45C 109.5 . . ?
N17 C46 N16 115.0(4) . . ?
N17 C46 C47 120.8(5) . . ?
N16 C46 C47 124.1(5) . . ?
C48 C47 C46 119.0(5) . . ?
C48 C47 H47A 120.5 . . ?
C46 C47 H47A 120.5 . . ?
C47 C48 C49 121.0(5) . . ?
C47 C48 H48A 119.5 . . ?
C49 C48 H48A 119.5 . . ?
C48 C49 C50 119.2(5) . . ?
C48 C49 H49A 120.4 . . ?
C50 C49 H49A 120.4 . . ?
N17 C50 N18 115.4(4) . . ?
N17 C50 C49 120.0(5) . . ?
N18 C50 C49 124.6(5) . . ?
S6 C51 H51A 109.5 . . ?
S6 C51 H51B 109.5 . . ?
H51A C51 H51B 109.5 . . ?
S6 C51 H51C 109.5 . . ?
H51A C51 H51C 109.5 . . ?
H51B C51 H51C 109.5 . . ?
N19 C52 C53 122.4(5) . . ?
N19 C52 H52A 118.8 . . ?
C53 C52 H52A 118.8 . . ?
C52 C53 C54 119.2(5) . . ?
C52 C53 H53A 120.4 . . ?
C54 C53 H53A 120.4 . . ?
C55 C54 C53 119.3(5) . . ?
C55 C54 H54A 120.3 . . ?
C53 C54 H54A 120.3 . . ?
C54 C55 C56 120.3(5) . . ?
C54 C55 H55A 119.8 . . ?
C56 C55 H55A 119.8 . . ?
N19 C56 N20 116.8(4) . . ?
N19 C56 C55 118.8(5) . . ?
N20 C56 C55 124.3(5) . . ?
N21 C57 N20 115.3(4) . . ?
N21 C57 C58 120.3(4) . . ?
N20 C57 C58 124.2(4) . . ?
C59 C58 C57 119.5(5) . . ?
C59 C58 H58A 120.2 . . ?
C57 C58 H58A 120.2 . . ?
C58 C59 C60 119.9(5) . . ?
C58 C59 H59A 120.0 . . ?
C60 C59 H59A 120.0 . . ?
C61 C60 C59 117.4(5) . . ?
C61 C60 H60A 121.3 . . ?
C59 C60 H60A 121.3 . . ?
N21 C61 C60 123.8(5) . . ?
N21 C61 H61A 118.1 . . ?
C60 C61 H61A 118.1 . . ?
S7 C62 H62A 109.5 . . ?
S7 C62 H62B 109.5 . . ?
H62A C62 H62B 109.5 . . ?
S7 C62 H62C 109.5 . . ?
H62A C62 H62C 109.5 . . ?
H62B C62 H62C 109.5 . . ?
N23 C63 N22 114.7(4) . . ?
N23 C63 C64 120.6(5) . . ?
N22 C63 C64 124.6(5) . . ?
C65 C64 C63 118.6(5) . . ?
C65 C64 H64A 120.7 . . ?
C63 C64 H64A 120.7 . . ?
C66 C65 C64 121.0(5) . . ?
C66 C65 H65A 119.5 . . ?
C64 C65 H65A 119.5 . . ?
C65 C66 C67 118.9(5) . . ?
C65 C66 H66A 120.6 . . ?
C67 C66 H66A 120.6 . . ?
N23 C67 N24 114.7(4) . . ?
N23 C67 C66 120.2(5) . . ?
N24 C67 C66 125.1(5) . . ?
S8 C68 H68A 109.5 . . ?
S8 C68 H68B 109.5 . . ?
H68A C68 H68B 109.5 . . ?
S8 C68 H68C 109.5 . . ?
H68A C68 H68C 109.5 . . ?
H68B C68 H68C 109.5 . . ?
Cl2 C69 Cl1 110.4(5) . . ?
Cl2 C69 H69A 109.6 . . ?
Cl1 C69 H69A 109.6 . . ?
Cl2 C69 H69B 109.6 . . ?
Cl1 C69 H69B 109.6 . . ?
H69A C69 H69B 108.1 . . ?
Cl3 C70 Cl4 114.2(6) . . ?
Cl3 C70 H70A 108.7 . . ?
Cl4 C70 H70A 108.7 . . ?
Cl3 C70 H70B 108.7 . . ?
Cl4 C70 H70B 108.7 . . ?
H70A C70 H70B 107.6 . . ?
Cl5' C71 Cl6 69.5(10) . . ?
Cl5' C71 Cl6' 105.5(13) . . ?
Cl6 C71 Cl6' 42.3(8) . . ?
Cl5' C71 Cl5 50.4(9) . . ?
Cl6 C71 Cl5 108.8(6) . . ?
Cl6' C71 Cl5 120.0(10) . . ?
Cl5' C71 H71A 95.3 . . ?
Cl6 C71 H71A 109.9 . . ?
Cl6' C71 H71A 128.2 . . ?
Cl5 C71 H71A 109.9 . . ?
Cl5' C71 H71B 154.3 . . ?
Cl6 C71 H71B 109.9 . . ?
Cl6' C71 H71B 67.8 . . ?
Cl5 C71 H71B 109.9 . . ?
H71A C71 H71B 108.3 . . ?
Cl5' C71 H71C 110.6 . . ?
Cl6 C71 H71C 144.9 . . ?
Cl6' C71 H71C 110.6 . . ?
Cl5 C71 H71C 60.3 . . ?
H71A C71 H71C 105.1 . . ?
H71B C71 H71C 54.2 . . ?
Cl5' C71 H71D 110.6 . . ?
Cl6 C71 H71D 103.3 . . ?
Cl6' C71 H71D 110.7 . . ?
Cl5 C71 H71D 128.8 . . ?
H71A C71 H71D 19.5 . . ?
H71B C71 H71D 94.7 . . ?
H71C C71 H71D 108.8 . . ?

loop_
_geom_bond_atom_site_label_1
_geom_bond_atom_site_label_2
_geom_bond_distance
_geom_bond_site_symmetry_2
_geom_bond_publ_flag
Ni1 N10 1.904(4) . ?
Ni1 N4 1.905(4) . ?
Ni1 N7 1.913(4) . ?
Ni1 N1 1.922(4) . ?
Ni1 Ni2 2.3488(8) . ?
Ni2 N2 1.883(4) . ?
Ni2 N8 1.889(4) . ?
Ni2 N5 1.935(4) . ?
Ni2 N11 1.946(4) . ?
Ni2 Ni3 2.3880(8) . ?
Ni3 O17 2.036(3) . ?
Ni3 N12 2.046(4) . ?
Ni3 N6 2.088(4) . ?
Ni3 N3 2.104(4) . ?
Ni3 N9 2.117(4) . ?
S1 O1 1.433(4) . ?
S1 O2 1.437(5) . ?
S1 N4 1.625(4) . ?
S1 C11 1.754(7) . ?
S2 O3 1.449(4) . ?
S2 O4 1.451(4) . ?
S2 N6 1.600(4) . ?
S2 C17 1.753(5) . ?
S3 O5 1.431(4) . ?
S3 O6 1.435(4) . ?
S3 N10 1.626(4) . ?
S3 C28 1.758(6) . ?
S4 O8 1.430(4) . ?
S4 O7 1.440(4) . ?
S4 N12 1.601(4) . ?
S4 C34 1.767(6) . ?
O17 H17 0.8021 . ?
O17 H17' 0.8023 . ?
N1 C1 1.353(6) . ?
N1 C5 1.365(6) . ?
N2 C5 1.374(6) . ?
N2 C6 1.380(6) . ?
N3 C6 1.341(6) . ?
N3 C10 1.351(6) . ?
N4 C12 1.376(6) . ?
N5 C16 1.366(6) . ?
N5 C12 1.374(6) . ?
N6 C16 1.395(6) . ?
N7 C18 1.349(6) . ?
N7 C22 1.356(6) . ?
N8 C22 1.365(6) . ?
N8 C23 1.379(6) . ?
N9 C27 1.339(6) . ?
N9 C23 1.359(6) . ?
N10 C29 1.379(6) . ?
N11 C33 1.367(6) . ?
N11 C29 1.370(6) . ?
N12 C33 1.388(6) . ?
C1 C2 1.365(8) . ?
C1 H1A 0.9500 . ?
C2 C3 1.390(8) . ?
C2 H2A 0.9500 . ?
C3 C4 1.376(7) . ?
C3 H3A 0.9500 . ?
C4 C5 1.391(7) . ?
C4 H4A 0.9500 . ?
C6 C7 1.408(7) . ?
C7 C8 1.365(8) . ?
C7 H7A 0.9500 . ?
C8 C9 1.379(9) . ?
C8 H8A 0.9500 . ?
C9 C10 1.377(8) . ?
C9 H9A 0.9500 . ?
C10 H10A 0.9500 . ?
C11 H11A 0.9800 . ?
C11 H11B 0.9800 . ?
C11 H11C 0.9800 . ?
C12 C13 1.398(7) . ?
C13 C14 1.373(9) . ?
C13 H13A 0.9500 . ?
C14 C15 1.375(8) . ?
C14 H14A 0.9500 . ?
C15 C16 1.394(7) . ?
C15 H15A 0.9500 . ?
C17 H17A 0.9800 . ?
C17 H17B 0.9800 . ?
C17 H17C 0.9800 . ?
C18 C19 1.362(8) . ?
C18 H18A 0.9500 . ?
C19 C20 1.401(8) . ?
C19 H19A 0.9500 . ?
C20 C21 1.374(7) . ?
C20 H20A 0.9500 . ?
C21 C22 1.410(7) . ?
C21 H21A 0.9500 . ?
C23 C24 1.407(7) . ?
C24 C25 1.370(7) . ?
C24 H24A 0.9500 . ?
C25 C26 1.388(7) . ?
C25 H25A 0.9500 . ?
C26 C27 1.369(7) . ?
C26 H26A 0.9500 . ?
C27 H27A 0.9500 . ?
C28 H28A 0.9800 . ?
C28 H28B 0.9800 . ?
C28 H28C 0.9800 . ?
C29 C30 1.398(7) . ?
C30 C31 1.373(8) . ?
C30 H30A 0.9500 . ?
C31 C32 1.381(7) . ?
C31 H31A 0.9500 . ?
C32 C33 1.390(7) . ?
C32 H32A 0.9500 . ?
C34 H34A 0.9800 . ?
C34 H34B 0.9800 . ?
C34 H34C 0.9800 . ?
Ni4 N22 1.895(4) . ?
Ni4 N16 1.902(4) . ?
Ni4 N13 1.914(4) . ?
Ni4 N19 1.930(4) . ?
Ni4 Ni5 2.3542(8) . ?
Ni5 N20 1.880(4) . ?
Ni5 N14 1.896(4) . ?
Ni5 N23 1.945(4) . ?
Ni5 N17 1.946(4) . ?
Ni5 Ni6 2.3924(8) . ?
Ni6 O18 2.038(3) . ?
Ni6 N24 2.067(4) . ?
Ni6 N21 2.074(4) . ?
Ni6 N15 2.097(4) . ?
Ni6 N18 2.108(4) . ?
S5 O9 1.427(4) . ?
S5 O10 1.434(5) . ?
S5 N16 1.618(4) . ?
S5 C45 1.758(7) . ?
S6 O11 1.445(4) . ?
S6 O12 1.448(4) . ?
S6 N18 1.595(4) . ?
S6 C51 1.762(5) . ?
S7 O13 1.437(4) . ?
S7 O14 1.443(4) . ?
S7 N22 1.631(4) . ?
S7 C62 1.765(6) . ?
S8 O16 1.431(4) . ?
S8 O15 1.440(4) . ?
S8 N24 1.607(4) . ?
S8 C68 1.762(6) . ?
O18 H18 0.8057 . ?
O18 H18' 0.8052 . ?
N13 C35 1.346(6) . ?
N13 C39 1.365(6) . ?
N14 C39 1.361(6) . ?
N14 C40 1.385(6) . ?
N15 C44 1.338(6) . ?
N15 C40 1.351(6) . ?
N16 C46 1.387(6) . ?
N17 C50 1.371(6) . ?
N17 C46 1.376(6) . ?
N18 C50 1.401(6) . ?
N19 C52 1.352(7) . ?
N19 C56 1.366(6) . ?
N20 C56 1.373(6) . ?
N20 C57 1.381(6) . ?
N21 C57 1.346(6) . ?
N21 C61 1.353(6) . ?
N22 C63 1.381(6) . ?
N23 C63 1.369(6) . ?
N23 C67 1.370(6) . ?
N24 C67 1.379(6) . ?
C35 C36 1.365(8) . ?
C35 H35A 0.9500 . ?
C36 C37 1.393(8) . ?
C36 H36A 0.9500 . ?
C37 C38 1.365(7) . ?
C37 H37A 0.9500 . ?
C38 C39 1.411(7) . ?
C38 H38A 0.9500 . ?
C40 C41 1.408(7) . ?
C41 C42 1.375(7) . ?
C41 H41A 0.9500 . ?
C42 C43 1.396(7) . ?
C42 H42A 0.9500 . ?
C43 C44 1.377(7) . ?
C43 H43A 0.9500 . ?
C44 H44A 0.9500 . ?
C45 H45A 0.9800 . ?
C45 H45B 0.9800 . ?
C45 H45C 0.9800 . ?
C46 C47 1.390(7) . ?
C47 C48 1.373(8) . ?
C47 H47A 0.9500 . ?
C48 C49 1.379(8) . ?
C48 H48A 0.9500 . ?
C49 C50 1.402(7) . ?
C49 H49A 0.9500 . ?
C51 H51A 0.9800 . ?
C51 H51B 0.9800 . ?
C51 H51C 0.9800 . ?
C52 C53 1.363(8) . ?
C52 H52A 0.9500 . ?
C53 C54 1.388(8) . ?
C53 H53A 0.9500 . ?
C54 C55 1.366(8) . ?
C54 H54A 0.9500 . ?
C55 C56 1.417(7) . ?
C55 H55A 0.9500 . ?
C57 C58 1.408(7) . ?
C58 C59 1.381(7) . ?
C58 H58A 0.9500 . ?
C59 C60 1.388(8) . ?
C59 H59A 0.9500 . ?
C60 C61 1.373(7) . ?
C60 H60A 0.9500 . ?
C61 H61A 0.9500 . ?
C62 H62A 0.9800 . ?
C62 H62B 0.9800 . ?
C62 H62C 0.9800 . ?
C63 C64 1.397(7) . ?
C64 C65 1.387(8) . ?
C64 H64A 0.9500 . ?
C65 C66 1.386(8) . ?
C65 H65A 0.9500 . ?
C66 C67 1.402(7) . ?
C66 H66A 0.9500 . ?
C68 H68A 0.9800 . ?
C68 H68B 0.9800 . ?
C68 H68C 0.9800 . ?
C69 Cl2 1.724(10) . ?
C69 Cl1 1.773(9) . ?
C69 H69A 0.9900 . ?
C69 H69B 0.9900 . ?
C70 Cl3 1.742(16) . ?
C70 Cl4 1.750(18) . ?
C70 H70A 0.9900 . ?
C70 H70B 0.9900 . ?
C71 Cl5' 1.715(10) . ?
C71 Cl6 1.716(8) . ?
C71 Cl6' 1.759(10) . ?
C71 Cl5 1.791(8) . ?
C71 H71A 0.9900 . ?
C71 H71B 0.9900 . ?
C71 H71C 0.9900 . ?
C71 H71D 0.9900 . ?
